data_4076843
loop_
_publ_author_name
'Rowsell, Bryan D.'
'Trepanier, Steven J.'
'Lam, Robert'
'McDonald, Robert'
'Cowie, Martin'

_publ_section_title
;
 Methylene-Bridged Complexes of Rhodium/Ruthenium as Models for Bimetallic
 Fischer&#x2212;Tropsch Catalysts:&#x00A0; Comparisons with the Rh/Os and
 Ir/Ru Analogues
;
_journal_issue 15
_journal_name_full Organometallics
_journal_page_first 3228
_journal_paper_doi 10.1021/om020118j
_journal_volume 21
_journal_year 2002
_chemical_formula_sum 'C59 H59 B Cl4 F4 O3 P5 Rh Ru'
_chemical_formula_weight 1403.50
_space_group_IT_number 14
_symmetry_cell_setting monoclinic
_symmetry_space_group_name_Hall '-P 2ybc'
_symmetry_space_group_name_H-M 'P 1 21/c 1'
_atom_sites_solution_hydrogens geom
_atom_sites_solution_primary direct
_atom_sites_solution_secondary difmap
_audit_creation_method 'manual editing of SHELXL template'
_cell_angle_alpha 90.00
_cell_angle_beta 91.4953(16)
_cell_angle_gamma 90.00
_cell_formula_units_Z 4
_cell_length_a 20.3808(13)
_cell_length_b 12.7481(9)
_cell_length_c 23.2397(14)
_cell_measurement_reflns_used 6861
_cell_measurement_temperature 193(2)
_cell_volume 6036.0(7)
_computing_cell_refinement 'Bruker SMART'
_computing_data_collection 'Bruker SMART'
_computing_data_reduction 'Bruker SHELXTL'
_computing_molecular_graphics 'Bruker SHELXTL'
_computing_publication_material 'Bruker SHELXTL'
_computing_structure_refinement 'SHELXL-97 (Sheldrick, 1997)'
_computing_structure_solution 'SHELXS-97 (Sheldrick, 1990)'
_diffrn_ambient_temperature 193(2)
_diffrn_measured_fraction_theta_full 0.996
_diffrn_measured_fraction_theta_max 0.996
_diffrn_measurement_device_type 'CCD area detector'
_diffrn_measurement_method 'phi and omega scans'
_diffrn_radiation_monochromator graphite
_diffrn_radiation_source 'fine-focus rotating anode'
_diffrn_radiation_type MoK\a
_diffrn_radiation_wavelength 0.71073
_diffrn_reflns_av_R_equivalents 0.0648
_diffrn_reflns_av_sigmaI/netI 0.1032
_diffrn_reflns_limit_h_max 22
_diffrn_reflns_limit_h_min -25
_diffrn_reflns_limit_k_max 15
_diffrn_reflns_limit_k_min -15
_diffrn_reflns_limit_l_max 14
_diffrn_reflns_limit_l_min -29
_diffrn_reflns_number 29512
_diffrn_reflns_theta_full 26.41
_diffrn_reflns_theta_max 26.41
_diffrn_reflns_theta_min 1.00
_exptl_absorpt_coefficient_mu 0.889
_exptl_absorpt_correction_T_max 0.9562
_exptl_absorpt_correction_T_min 0.7304
_exptl_absorpt_correction_type empirical
_exptl_absorpt_process_details 'SADABS (Sheldrick, 1997)'
_exptl_crystal_colour yellow
_exptl_crystal_density_diffrn 1.544
_exptl_crystal_density_method 'not measured'
_exptl_crystal_description prism
_exptl_crystal_F_000 2840
_exptl_crystal_size_max 0.38
_exptl_crystal_size_mid 0.16
_exptl_crystal_size_min 0.07
_refine_diff_density_max 1.205
_refine_diff_density_min -1.097
_refine_diff_density_rms 0.110
_refine_ls_extinction_method none
_refine_ls_goodness_of_fit_ref 0.951
_refine_ls_hydrogen_treatment mixed
_refine_ls_matrix_type full
_refine_ls_number_parameters 703
_refine_ls_number_reflns 12333
_refine_ls_number_restraints 0
_refine_ls_restrained_S_all 0.951
_refine_ls_R_factor_all 0.0961
_refine_ls_R_factor_gt 0.0506
_refine_ls_shift/su_max 0.011
_refine_ls_shift/su_mean 0.001
_refine_ls_structure_factor_coef Fsqd
_refine_ls_weighting_details 'calc w=1/[\s^2^(Fo^2^)+(0.0527P)^2^+0.0000P] where P=(Fo^2^+2Fc^2^)/3'
_refine_ls_weighting_scheme calc
_refine_ls_wR_factor_gt 0.1070
_refine_ls_wR_factor_ref 0.1200
_reflns_number_gt 7751
_reflns_number_total 12333
_reflns_threshold_expression >2sigma(I)
_cod_data_source_file om020118j.cif
_cod_data_source_block compound_5b
_cod_depositor_comments
;
The following automatic conversions were performed:

'_symmetry_cell_setting' value 'Monoclinic' changed to 'monoclinic'
according to /home/saulius/struct/CIF-dictionaries/cif_core.dic
dictionary named 'cif_core.dic' version 2.4.1 from 2010-06-29.

Automatic conversion script
Id: cif_fix_values 1715 2011-07-08 13:25:40Z adriana 
;
_cod_original_sg_symbol_H-M 'P 21/c'
_cod_database_code 4076843

loop_
_symmetry_equiv_pos_as_xyz
'x, y, z'
'-x, y+1/2, -z+1/2'
'-x, -y, -z'
'x, -y-1/2, z-1/2'

loop_
_atom_site_label
_atom_site_type_symbol
_atom_site_fract_x
_atom_site_fract_y
_atom_site_fract_z
_atom_site_U_iso_or_equiv
_atom_site_adp_type
_atom_site_occupancy
_atom_site_symmetry_multiplicity
_atom_site_calc_flag
_atom_site_refinement_flags
Rh Rh 0.229375(19) 0.56397(3) 0.402432(15) 0.01869(10) Uani 1 1 d .
Ru Ru 0.330725(19) 0.54563(3) 0.318010(16) 0.01892(11) Uani 1 1 d .
P1 P 0.26559(6) 0.73469(10) 0.42214(5) 0.0209(3) Uani 1 1 d .
P2 P 0.35624(6) 0.72543(10) 0.32250(5) 0.0204(3) Uani 1 1 d .
P3 P 0.21936(6) 0.38342(10) 0.39229(5) 0.0198(3) Uani 1 1 d .
P4 P 0.29099(6) 0.38207(10) 0.28343(5) 0.0203(3) Uani 1 1 d .
P5 P 0.11416(7) 0.59800(11) 0.38930(6) 0.0259(3) Uani 1 1 d .
O1 O 0.2463(2) 0.5324(3) 0.53142(14) 0.0425(11) Uani 1 1 d .
O2 O 0.44516(17) 0.4754(3) 0.39701(15) 0.0361(9) Uani 1 1 d .
O3 O 0.40926(19) 0.5478(3) 0.20941(16) 0.0433(10) Uani 1 1 d .
C1 C 0.2406(2) 0.5418(4) 0.4829(2) 0.0269(12) Uani 1 1 d .
C2 C 0.4029(2) 0.4996(4) 0.3675(2) 0.0231(11) Uani 1 1 d .
C3 C 0.3783(3) 0.5476(4) 0.2508(2) 0.0264(12) Uani 1 1 d .
C4 C 0.2310(2) 0.5916(4) 0.31129(18) 0.0226(11) Uani 1 1 d .
H4A H 0.2027 0.5437 0.2880 0.027 Uiso 1 1 calc R
H4B H 0.2241 0.6658 0.3000 0.027 Uiso 1 1 calc R
C5 C 0.2962(2) 0.8050(4) 0.35949(19) 0.0215(11) Uani 1 1 d .
H5A H 0.2591 0.8217 0.3327 0.026 Uiso 1 1 calc R
H5B H 0.3167 0.8717 0.3721 0.026 Uiso 1 1 calc R
C6 C 0.2146(2) 0.3411(4) 0.31704(18) 0.0205(11) Uani 1 1 d .
H6A H 0.1763 0.3739 0.2970 0.025 Uiso 1 1 calc R
H6B H 0.2097 0.2639 0.3148 0.025 Uiso 1 1 calc R
C7 C 0.0709(3) 0.5249(4) 0.3324(2) 0.0333(13) Uani 1 1 d .
H7A H 0.0937 0.5336 0.2962 0.040 Uiso 1 1 calc R
H7B H 0.0259 0.5516 0.3279 0.040 Uiso 1 1 calc R
H7C H 0.0697 0.4504 0.3427 0.040 Uiso 1 1 calc R
C8 C 0.0872(3) 0.7296(4) 0.3691(3) 0.0474(17) Uani 1 1 d .
H8A H 0.1115 0.7533 0.3356 0.057 Uiso 1 1 calc R
H8B H 0.0955 0.7776 0.4014 0.057 Uiso 1 1 calc R
H8C H 0.0401 0.7285 0.3594 0.057 Uiso 1 1 calc R
C9 C 0.0640(3) 0.5705(5) 0.4506(2) 0.0409(15) Uani 1 1 d .
H9A H 0.0825 0.6064 0.4847 0.049 Uiso 1 1 calc R
H9B H 0.0633 0.4947 0.4576 0.049 Uiso 1 1 calc R
H9C H 0.0192 0.5955 0.4428 0.049 Uiso 1 1 calc R
C11 C 0.3334(2) 0.7479(4) 0.47596(19) 0.0237(12) Uani 1 1 d .
C12 C 0.3801(2) 0.6692(4) 0.4818(2) 0.0304(13) Uani 1 1 d .
H12 H 0.3753 0.6061 0.4605 0.036 Uiso 1 1 calc R
C13 C 0.4338(3) 0.6829(5) 0.5190(2) 0.0402(15) Uani 1 1 d .
H13 H 0.4665 0.6300 0.5219 0.048 Uiso 1 1 calc R
C14 C 0.4401(3) 0.7725(5) 0.5518(2) 0.0476(17) Uani 1 1 d .
H14 H 0.4769 0.7812 0.5773 0.057 Uiso 1 1 calc R
C15 C 0.3926(3) 0.8496(5) 0.5474(2) 0.0468(17) Uani 1 1 d .
H15 H 0.3961 0.9107 0.5707 0.056 Uiso 1 1 calc R
C16 C 0.3398(3) 0.8384(4) 0.5093(2) 0.0340(14) Uani 1 1 d .
H16 H 0.3079 0.8925 0.5058 0.041 Uiso 1 1 calc R
C21 C 0.2059(2) 0.8262(4) 0.4506(2) 0.0239(11) Uani 1 1 d .
C22 C 0.1755(3) 0.7994(4) 0.5017(2) 0.0296(13) Uani 1 1 d .
H22 H 0.1873 0.7363 0.5211 0.035 Uiso 1 1 calc R
C23 C 0.1275(3) 0.8653(4) 0.5243(2) 0.0360(14) Uani 1 1 d .
H23 H 0.1067 0.8471 0.5590 0.043 Uiso 1 1 calc R
C24 C 0.1108(3) 0.9573(4) 0.4957(3) 0.0390(15) Uani 1 1 d .
H24 H 0.0785 1.0024 0.5110 0.047 Uiso 1 1 calc R
C25 C 0.1409(3) 0.9836(4) 0.4453(3) 0.0418(15) Uani 1 1 d .
H25 H 0.1286 1.0464 0.4257 0.050 Uiso 1 1 calc R
C26 C 0.1881(3) 0.9202(4) 0.4230(2) 0.0293(12) Uani 1 1 d .
H26 H 0.2090 0.9401 0.3886 0.035 Uiso 1 1 calc R
C31 C 0.3569(2) 0.7915(4) 0.25210(19) 0.0222(11) Uani 1 1 d .
C32 C 0.4100(3) 0.8462(4) 0.2328(2) 0.0294(12) Uani 1 1 d .
H32 H 0.4493 0.8482 0.2556 0.035 Uiso 1 1 calc R
C33 C 0.4073(3) 0.8989(4) 0.1799(2) 0.0389(15) Uani 1 1 d .
H33 H 0.4447 0.9361 0.1672 0.047 Uiso 1 1 calc R
C34 C 0.3507(3) 0.8970(5) 0.1464(2) 0.0451(16) Uani 1 1 d .
H34 H 0.3485 0.9330 0.1106 0.054 Uiso 1 1 calc R
C35 C 0.2972(3) 0.8425(5) 0.1654(2) 0.0531(19) Uani 1 1 d .
H35 H 0.2581 0.8411 0.1423 0.064 Uiso 1 1 calc R
C36 C 0.2992(3) 0.7897(5) 0.2174(2) 0.0420(16) Uani 1 1 d .
H36 H 0.2618 0.7522 0.2296 0.050 Uiso 1 1 calc R
C41 C 0.4367(2) 0.7634(4) 0.3521(2) 0.0249(12) Uani 1 1 d .
C42 C 0.4480(3) 0.8555(4) 0.3839(2) 0.0331(13) Uani 1 1 d .
H42 H 0.4119 0.8969 0.3957 0.040 Uiso 1 1 calc R
C43 C 0.5116(3) 0.8863(5) 0.3982(2) 0.0390(15) Uani 1 1 d .
H43 H 0.5187 0.9489 0.4196 0.047 Uiso 1 1 calc R
C44 C 0.5648(3) 0.8274(5) 0.3818(2) 0.0430(16) Uani 1 1 d .
H44 H 0.6082 0.8501 0.3911 0.052 Uiso 1 1 calc R
C45 C 0.5543(3) 0.7349(5) 0.3518(2) 0.0360(14) Uani 1 1 d .
H45 H 0.5905 0.6928 0.3414 0.043 Uiso 1 1 calc R
C46 C 0.4906(3) 0.7032(4) 0.3366(2) 0.0307(13) Uani 1 1 d .
H46 H 0.4839 0.6401 0.3155 0.037 Uiso 1 1 calc R
C51 C 0.1479(2) 0.3223(4) 0.4251(2) 0.0218(11) Uani 1 1 d .
C52 C 0.0976(2) 0.2718(4) 0.3943(2) 0.0299(13) Uani 1 1 d .
H52 H 0.0988 0.2683 0.3535 0.036 Uiso 1 1 calc R
C53 C 0.0459(3) 0.2267(4) 0.4227(3) 0.0373(14) Uani 1 1 d .
H53 H 0.0114 0.1937 0.4011 0.045 Uiso 1 1 calc R
C54 C 0.0438(3) 0.2292(4) 0.4819(3) 0.0392(15) Uani 1 1 d .
H54 H 0.0082 0.1982 0.5013 0.047 Uiso 1 1 calc R
C55 C 0.0940(3) 0.2769(4) 0.5127(2) 0.0382(14) Uani 1 1 d .
H55 H 0.0929 0.2780 0.5536 0.046 Uiso 1 1 calc R
C56 C 0.1456(3) 0.3229(4) 0.4856(2) 0.0313(13) Uani 1 1 d .
H56 H 0.1798 0.3553 0.5077 0.038 Uiso 1 1 calc R
C61 C 0.2826(2) 0.2995(4) 0.4251(2) 0.0222(11) Uani 1 1 d .
C62 C 0.2765(3) 0.1910(4) 0.4191(2) 0.0299(13) Uani 1 1 d .
H62 H 0.2397 0.1628 0.3984 0.036 Uiso 1 1 calc R
C63 C 0.3229(3) 0.1244(5) 0.4427(2) 0.0401(15) Uani 1 1 d .
H63 H 0.3184 0.0508 0.4376 0.048 Uiso 1 1 calc R
C64 C 0.3762(3) 0.1639(5) 0.4738(2) 0.0386(15) Uani 1 1 d .
H64 H 0.4085 0.1177 0.4896 0.046 Uiso 1 1 calc R
C65 C 0.3821(3) 0.2720(5) 0.4817(2) 0.0374(14) Uani 1 1 d .
H65 H 0.4180 0.2996 0.5037 0.045 Uiso 1 1 calc R
C66 C 0.3356(2) 0.3388(4) 0.4576(2) 0.0275(12) Uani 1 1 d .
H66 H 0.3398 0.4123 0.4632 0.033 Uiso 1 1 calc R
C71 C 0.3446(2) 0.2671(4) 0.29071(19) 0.0232(11) Uani 1 1 d .
C72 C 0.4118(3) 0.2804(4) 0.2983(2) 0.0267(12) Uani 1 1 d .
H72 H 0.4299 0.3491 0.2998 0.032 Uiso 1 1 calc R
C73 C 0.4528(3) 0.1936(4) 0.3037(2) 0.0322(13) Uani 1 1 d .
H73 H 0.4987 0.2032 0.3099 0.039 Uiso 1 1 calc R
C74 C 0.4273(3) 0.0941(4) 0.3000(2) 0.0370(14) Uani 1 1 d .
H74 H 0.4556 0.0351 0.3036 0.044 Uiso 1 1 calc R
C75 C 0.3610(3) 0.0797(4) 0.2910(3) 0.0409(15) Uani 1 1 d .
H75 H 0.3437 0.0107 0.2875 0.049 Uiso 1 1 calc R
C76 C 0.3196(3) 0.1648(4) 0.2872(2) 0.0325(13) Uani 1 1 d .
H76 H 0.2737 0.1541 0.2821 0.039 Uiso 1 1 calc R
C81 C 0.2671(2) 0.3829(4) 0.20593(19) 0.0244(12) Uani 1 1 d .
C82 C 0.2560(3) 0.4776(5) 0.1773(2) 0.0370(14) Uani 1 1 d .
H82 H 0.2611 0.5419 0.1976 0.044 Uiso 1 1 calc R
C83 C 0.2375(3) 0.4789(6) 0.1197(2) 0.0537(19) Uani 1 1 d .
H83 H 0.2291 0.5438 0.1008 0.064 Uiso 1 1 calc R
C84 C 0.2315(3) 0.3867(6) 0.0897(3) 0.058(2) Uani 1 1 d .
H84 H 0.2197 0.3880 0.0499 0.069 Uiso 1 1 calc R
C85 C 0.2422(3) 0.2929(6) 0.1168(3) 0.058(2) Uani 1 1 d .
H85 H 0.2374 0.2293 0.0959 0.070 Uiso 1 1 calc R
C86 C 0.2603(3) 0.2902(5) 0.1754(2) 0.0468(17) Uani 1 1 d .
H86 H 0.2679 0.2248 0.1941 0.056 Uiso 1 1 calc R
F1 F 0.1662(2) 0.0937(3) 0.32112(16) 0.0645(11) Uani 1 1 d .
F2 F 0.1745(3) 0.0688(5) 0.2269(2) 0.132(2) Uani 1 1 d .
F3 F 0.1629(4) -0.0671(4) 0.2848(2) 0.147(3) Uani 1 1 d .
F4 F 0.0827(3) 0.0361(6) 0.2649(3) 0.160(3) Uani 1 1 d .
B B 0.1463(5) 0.0347(6) 0.2750(4) 0.059(2) Uani 1 1 d .
Cl1S Cl 0.06541(13) 0.1949(2) -0.28284(10) 0.1101(9) Uani 1 1 d .
Cl2S Cl 0.03740(17) 0.0610(2) -0.38195(10) 0.1278(11) Uani 1 1 d .
C1S C 0.0449(7) 0.0717(8) -0.3132(4) 0.165(6) Uani 1 1 d .
H1SA H 0.0788 0.0209 -0.3000 0.198 Uiso 1 1 calc R
H1SB H 0.0029 0.0490 -0.2967 0.198 Uiso 1 1 calc R
Cl3S Cl 0.10087(12) -0.39010(18) -0.39001(9) 0.0882(7) Uani 1 1 d .
Cl4S Cl 0.12002(12) -0.2072(2) -0.31660(9) 0.0932(7) Uani 1 1 d .
C2S C 0.0939(5) -0.3351(8) -0.3225(3) 0.110(4) Uani 1 1 d .
H2SA H 0.0474 -0.3385 -0.3116 0.132 Uiso 1 1 calc R
H2SB H 0.1196 -0.3782 -0.2945 0.132 Uiso 1 1 calc R

loop_
_atom_site_aniso_label
_atom_site_aniso_U_11
_atom_site_aniso_U_22
_atom_site_aniso_U_33
_atom_site_aniso_U_23
_atom_site_aniso_U_13
_atom_site_aniso_U_12
Rh 0.0228(2) 0.0149(2) 0.01821(19) -0.00041(16) -0.00240(15) -0.00004(17)
Ru 0.0223(2) 0.0146(2) 0.0198(2) -0.00008(17) -0.00119(16) -0.00042(17)
P1 0.0263(8) 0.0156(7) 0.0207(6) -0.0022(5) -0.0017(5) -0.0001(6)
P2 0.0259(7) 0.0145(7) 0.0207(6) 0.0014(5) -0.0020(5) -0.0014(6)
P3 0.0238(7) 0.0150(7) 0.0204(6) 0.0007(5) -0.0016(5) -0.0004(5)
P4 0.0253(7) 0.0153(7) 0.0202(6) -0.0024(5) -0.0011(5) -0.0014(6)
P5 0.0266(8) 0.0209(7) 0.0300(7) -0.0030(6) -0.0049(6) 0.0026(6)
O1 0.067(3) 0.043(3) 0.0173(19) 0.0021(17) -0.0077(18) -0.008(2)
O2 0.030(2) 0.041(3) 0.038(2) 0.0046(19) -0.0061(17) 0.0051(18)
O3 0.051(3) 0.040(3) 0.039(2) -0.007(2) 0.019(2) -0.011(2)
C1 0.029(3) 0.020(3) 0.031(3) -0.002(2) -0.002(2) -0.001(2)
C2 0.021(3) 0.019(3) 0.030(3) -0.003(2) 0.003(2) 0.001(2)
C3 0.031(3) 0.017(3) 0.031(3) -0.001(2) 0.000(2) -0.006(2)
C4 0.029(3) 0.023(3) 0.016(2) 0.001(2) 0.000(2) -0.013(2)
C5 0.021(3) 0.015(3) 0.029(3) 0.000(2) -0.001(2) 0.004(2)
C6 0.021(3) 0.021(3) 0.020(2) -0.005(2) -0.001(2) -0.004(2)
C7 0.027(3) 0.031(3) 0.041(3) -0.010(3) -0.012(2) 0.002(2)
C8 0.044(4) 0.025(3) 0.072(4) -0.004(3) -0.021(3) 0.006(3)
C9 0.031(3) 0.053(4) 0.039(3) -0.002(3) 0.008(3) 0.006(3)
C11 0.026(3) 0.027(3) 0.019(2) 0.000(2) -0.004(2) -0.006(2)
C12 0.030(3) 0.036(3) 0.025(3) -0.004(2) -0.003(2) -0.003(3)
C13 0.032(3) 0.051(4) 0.038(3) 0.009(3) -0.007(3) 0.001(3)
C14 0.039(4) 0.066(5) 0.037(3) 0.002(3) -0.016(3) -0.012(3)
C15 0.053(4) 0.047(4) 0.039(3) -0.012(3) -0.011(3) -0.018(3)
C16 0.042(4) 0.030(3) 0.030(3) -0.002(3) -0.004(2) -0.005(3)
C21 0.026(3) 0.019(3) 0.026(3) -0.004(2) -0.003(2) -0.003(2)
C22 0.039(3) 0.024(3) 0.026(3) -0.006(2) 0.001(2) 0.000(3)
C23 0.039(4) 0.038(4) 0.032(3) -0.005(3) 0.007(3) -0.004(3)
C24 0.040(4) 0.026(3) 0.051(4) -0.013(3) 0.008(3) 0.003(3)
C25 0.044(4) 0.022(3) 0.059(4) 0.003(3) 0.004(3) 0.007(3)
C26 0.032(3) 0.023(3) 0.033(3) -0.004(2) 0.006(2) 0.002(2)
C31 0.033(3) 0.014(3) 0.019(2) -0.002(2) 0.000(2) 0.003(2)
C32 0.037(3) 0.023(3) 0.028(3) 0.002(2) 0.000(2) 0.003(2)
C33 0.045(4) 0.034(4) 0.038(3) 0.013(3) 0.010(3) -0.001(3)
C34 0.052(4) 0.050(4) 0.032(3) 0.021(3) 0.003(3) 0.000(3)
C35 0.049(4) 0.070(5) 0.040(3) 0.023(3) -0.016(3) -0.002(4)
C36 0.045(4) 0.049(4) 0.031(3) 0.007(3) -0.004(3) -0.010(3)
C41 0.029(3) 0.024(3) 0.022(2) 0.006(2) -0.003(2) -0.006(2)
C42 0.037(3) 0.028(3) 0.034(3) -0.001(3) -0.005(3) -0.005(3)
C43 0.044(4) 0.036(4) 0.036(3) -0.002(3) -0.010(3) -0.010(3)
C44 0.042(4) 0.051(4) 0.036(3) 0.003(3) -0.009(3) -0.020(3)
C45 0.026(3) 0.043(4) 0.039(3) 0.010(3) -0.001(3) -0.007(3)
C46 0.033(3) 0.032(3) 0.027(3) -0.002(2) -0.002(2) 0.000(3)
C51 0.025(3) 0.011(2) 0.030(3) 0.005(2) 0.006(2) 0.004(2)
C52 0.026(3) 0.022(3) 0.041(3) 0.001(3) -0.003(2) -0.002(2)
C53 0.034(4) 0.025(3) 0.053(4) -0.002(3) -0.001(3) 0.000(3)
C54 0.032(4) 0.024(3) 0.062(4) 0.010(3) 0.009(3) 0.001(3)
C55 0.044(4) 0.035(4) 0.036(3) 0.009(3) 0.011(3) 0.003(3)
C56 0.030(3) 0.031(3) 0.033(3) 0.001(3) 0.003(2) -0.004(3)
C61 0.024(3) 0.021(3) 0.022(2) 0.004(2) 0.001(2) 0.002(2)
C62 0.037(3) 0.023(3) 0.029(3) 0.001(2) -0.008(2) 0.000(2)
C63 0.056(4) 0.025(3) 0.039(3) 0.005(3) -0.004(3) 0.008(3)
C64 0.040(4) 0.037(4) 0.039(3) 0.007(3) -0.002(3) 0.015(3)
C65 0.032(3) 0.038(4) 0.042(3) 0.007(3) -0.011(3) 0.005(3)
C66 0.030(3) 0.024(3) 0.029(3) 0.001(2) -0.002(2) -0.001(2)
C71 0.030(3) 0.020(3) 0.020(2) 0.001(2) 0.001(2) 0.002(2)
C72 0.033(3) 0.018(3) 0.029(3) -0.002(2) 0.001(2) 0.000(2)
C73 0.036(3) 0.031(3) 0.030(3) -0.001(3) 0.001(2) 0.007(3)
C74 0.044(4) 0.024(3) 0.043(3) 0.007(3) 0.011(3) 0.011(3)
C75 0.046(4) 0.016(3) 0.062(4) -0.003(3) 0.020(3) 0.000(3)
C76 0.032(3) 0.021(3) 0.045(3) -0.003(3) 0.007(3) -0.003(2)
C81 0.026(3) 0.028(3) 0.019(2) -0.005(2) -0.002(2) -0.004(2)
C82 0.045(4) 0.036(4) 0.029(3) -0.003(3) -0.010(3) -0.005(3)
C83 0.066(5) 0.063(5) 0.032(3) 0.017(3) -0.014(3) -0.003(4)
C84 0.051(4) 0.096(6) 0.025(3) -0.009(4) -0.012(3) -0.007(4)
C85 0.067(5) 0.068(5) 0.039(4) -0.021(4) -0.015(3) -0.002(4)
C86 0.068(5) 0.036(4) 0.035(3) -0.009(3) -0.015(3) -0.003(3)
F1 0.088(3) 0.045(2) 0.060(2) -0.015(2) 0.007(2) -0.019(2)
F2 0.209(6) 0.132(5) 0.055(3) -0.001(3) 0.014(3) -0.081(5)
F3 0.310(8) 0.050(3) 0.076(3) -0.019(3) -0.086(4) 0.034(4)
F4 0.066(4) 0.199(7) 0.212(7) -0.041(6) -0.034(4) -0.023(4)
B 0.085(7) 0.034(5) 0.058(5) -0.004(4) -0.017(5) -0.013(4)
Cl1S 0.128(2) 0.0917(18) 0.1070(18) 0.0082(15) -0.0692(16) -0.0094(16)
Cl2S 0.216(3) 0.101(2) 0.0668(15) -0.0056(14) 0.0245(18) 0.034(2)
C1S 0.326(18) 0.090(8) 0.076(7) 0.027(6) -0.085(9) -0.087(10)
Cl3S 0.1047(18) 0.0778(16) 0.0819(14) 0.0152(12) 0.0008(13) -0.0020(13)
Cl4S 0.1093(19) 0.0932(18) 0.0758(14) 0.0068(13) -0.0230(13) 0.0036(14)
C2S 0.159(9) 0.117(9) 0.053(5) 0.035(5) -0.010(5) -0.057(7)

loop_
_atom_type_symbol
_atom_type_description
_atom_type_scat_dispersion_real
_atom_type_scat_dispersion_imag
_atom_type_scat_source
C C 0.0033 0.0016 'International Tables Vol C Tables 4.2.6.8 and 6.1.1.4'
H H 0.0000 0.0000 'International Tables Vol C Tables 4.2.6.8 and 6.1.1.4'
B B 0.0013 0.0007 'International Tables Vol C Tables 4.2.6.8 and 6.1.1.4'
O O 0.0106 0.0060 'International Tables Vol C Tables 4.2.6.8 and 6.1.1.4'
F F 0.0171 0.0103 'International Tables Vol C Tables 4.2.6.8 and 6.1.1.4'
P P 0.1023 0.0942 'International Tables Vol C Tables 4.2.6.8 and 6.1.1.4'
Cl Cl 0.1484 0.1585 'International Tables Vol C Tables 4.2.6.8 and 6.1.1.4'
Ru Ru -1.2594 0.8363 'International Tables Vol C Tables 4.2.6.8 and 6.1.1.4'
Rh Rh -1.1178 0.9187 'International Tables Vol C Tables 4.2.6.8 and 6.1.1.4'

loop_
_geom_angle_atom_site_label_1
_geom_angle_atom_site_label_2
_geom_angle_atom_site_label_3
_geom_angle
C1 Rh C4 172.2(2)
C1 Rh P3 87.72(15)
C4 Rh P3 93.80(14)
C1 Rh P1 85.21(15)
C4 Rh P1 91.57(13)
P3 Rh P1 165.55(5)
C1 Rh P5 104.15(16)
C4 Rh P5 83.40(13)
P3 Rh P5 94.77(5)
P1 Rh P5 99.17(5)
C1 Rh Ru 125.83(15)
C4 Rh Ru 46.81(13)
P3 Rh Ru 85.04(4)
P1 Rh Ru 88.90(4)
P5 Rh Ru 129.91(4)
C3 Ru C2 95.6(2)
C3 Ru C4 117.08(19)
C2 Ru C4 147.30(19)
C3 Ru P2 84.53(16)
C2 Ru P2 96.05(15)
C4 Ru P2 86.80(14)
C3 Ru P4 84.74(15)
C2 Ru P4 100.51(15)
C4 Ru P4 84.25(13)
P2 Ru P4 161.04(4)
C3 Ru Rh 164.77(15)
C2 Ru Rh 99.59(15)
C4 Ru Rh 47.71(12)
P2 Ru Rh 92.99(4)
P4 Ru Rh 93.28(4)
C21 P1 C5 102.7(2)
C21 P1 C11 101.0(2)
C5 P1 C11 103.2(2)
C21 P1 Rh 117.15(17)
C5 P1 Rh 114.29(16)
C11 P1 Rh 116.36(17)
C5 P2 C41 106.4(2)
C5 P2 C31 100.7(2)
C41 P2 C31 100.7(2)
C5 P2 Ru 114.38(17)
C41 P2 Ru 118.05(17)
C31 P2 Ru 114.43(16)
C61 P3 C6 104.2(2)
C61 P3 C51 97.9(2)
C6 P3 C51 104.4(2)
C61 P3 Rh 118.64(16)
C6 P3 Rh 113.05(16)
C51 P3 Rh 116.57(16)
C71 P4 C6 104.1(2)
C71 P4 C81 103.6(2)
C6 P4 C81 102.2(2)
C71 P4 Ru 118.33(16)
C6 P4 Ru 113.10(16)
C81 P4 Ru 113.76(17)
C9 P5 C8 102.0(3)
C9 P5 C7 101.5(3)
C8 P5 C7 98.4(3)
C9 P5 Rh 115.82(18)
C8 P5 Rh 119.1(2)
C7 P5 Rh 116.92(18)
O1 C1 Rh 177.2(5)
O2 C2 Ru 178.1(5)
O3 C3 Ru 178.5(5)
Ru C4 Rh 85.48(16)
P2 C5 P1 110.5(2)
P3 C6 P4 107.3(2)
C12 C11 C16 119.3(4)
C12 C11 P1 120.0(4)
C16 C11 P1 120.7(4)
C11 C12 C13 119.9(5)
C14 C13 C12 120.6(6)
C13 C14 C15 119.6(5)
C14 C15 C16 120.3(6)
C15 C16 C11 120.2(6)
C22 C21 C26 118.9(5)
C22 C21 P1 117.9(4)
C26 C21 P1 123.2(4)
C21 C22 C23 120.1(5)
C24 C23 C22 119.5(5)
C25 C24 C23 120.3(5)
C26 C25 C24 120.7(5)
C25 C26 C21 120.5(5)
C32 C31 C36 118.3(5)
C32 C31 P2 123.2(4)
C36 C31 P2 118.4(4)
C31 C32 C33 121.3(5)
C34 C33 C32 120.0(5)
C35 C34 C33 119.2(5)
C34 C35 C36 121.4(5)
C35 C36 C31 119.8(5)
C46 C41 C42 118.5(5)
C46 C41 P2 117.6(4)
C42 C41 P2 123.6(4)
C43 C42 C41 120.1(5)
C44 C43 C42 121.1(6)
C43 C44 C45 119.4(5)
C44 C45 C46 120.3(6)
C41 C46 C45 120.6(5)
C52 C51 C56 118.1(5)
C52 C51 P3 124.4(4)
C56 C51 P3 117.4(4)
C53 C52 C51 120.5(5)
C54 C53 C52 120.7(5)
C55 C54 C53 119.3(5)
C56 C55 C54 121.2(5)
C55 C56 C51 120.2(5)
C62 C61 C66 118.4(4)
C62 C61 P3 118.6(4)
C66 C61 P3 122.9(4)
C63 C62 C61 120.9(5)
C62 C63 C64 120.5(5)
C63 C64 C65 119.5(5)
C66 C65 C64 120.0(5)
C65 C66 C61 120.7(5)
C72 C71 C76 118.5(5)
C72 C71 P4 119.9(4)
C76 C71 P4 121.6(4)
C71 C72 C73 120.2(5)
C74 C73 C72 120.3(5)
C73 C74 C75 120.2(5)
C74 C75 C76 120.2(5)
C75 C76 C71 120.6(5)
C86 C81 C82 118.9(4)
C86 C81 P4 120.9(4)
C82 C81 P4 120.3(4)
C83 C82 C81 120.6(6)
C84 C83 C82 120.1(6)
C85 C84 C83 120.3(5)
C84 C85 C86 120.3(6)
C81 C86 C85 119.8(6)
F4 B F2 106.8(7)
F4 B F3 106.5(7)
F2 B F3 109.8(8)
F4 B F1 113.9(8)
F2 B F1 110.6(7)
F3 B F1 109.1(6)
Cl2S C1S Cl1S 119.2(5)
Cl4S C2S Cl3S 115.2(4)

loop_
_geom_bond_atom_site_label_1
_geom_bond_atom_site_label_2
_geom_bond_distance
Rh C1 1.900(5)
Rh C4 2.148(4)
Rh P3 2.3221(13)
Rh P1 2.3396(13)
Rh P5 2.3996(14)
Rh Ru 2.8952(6)
Ru C3 1.860(5)
Ru C2 1.934(5)
Ru C4 2.117(5)
Ru P2 2.3520(13)
Ru P4 2.3697(13)
P1 C21 1.822(5)
P1 C5 1.833(5)
P1 C11 1.847(5)
P2 C5 1.822(5)
P2 C41 1.826(5)
P2 C31 1.841(5)
P3 C61 1.826(5)
P3 C6 1.830(4)
P3 C51 1.834(5)
P4 C71 1.833(5)
P4 C6 1.836(5)
P4 C81 1.853(5)
P5 C9 1.809(6)
P5 C8 1.822(5)
P5 C7 1.826(5)
O1 C1 1.136(6)
O2 C2 1.130(5)
O3 C3 1.164(6)
C11 C12 1.387(7)
C11 C16 1.394(7)
C12 C13 1.388(7)
C13 C14 1.377(8)
C14 C15 1.382(8)
C15 C16 1.382(7)
C21 C22 1.395(7)
C21 C26 1.403(7)
C22 C23 1.402(7)
C23 C24 1.386(8)
C24 C25 1.378(8)
C25 C26 1.369(7)
C31 C32 1.371(7)
C31 C36 1.410(7)
C32 C33 1.400(7)
C33 C34 1.376(7)
C34 C35 1.375(8)
C35 C36 1.383(7)
C41 C46 1.394(7)
C41 C42 1.404(7)
C42 C43 1.387(7)
C43 C44 1.380(8)
C44 C45 1.384(8)
C45 C46 1.396(7)
C51 C52 1.394(6)
C51 C56 1.408(7)
C52 C53 1.383(7)
C53 C54 1.380(8)
C54 C55 1.374(7)
C55 C56 1.372(7)
C61 C62 1.395(7)
C61 C66 1.395(6)
C62 C63 1.375(7)
C63 C64 1.383(7)
C64 C65 1.395(8)
C65 C66 1.382(7)
C71 C72 1.387(7)
C71 C76 1.402(7)
C72 C73 1.391(7)
C73 C74 1.373(7)
C74 C75 1.375(8)
C75 C76 1.375(7)
C81 C86 1.384(7)
C81 C82 1.394(7)
C82 C83 1.382(7)
C83 C84 1.370(9)
C84 C85 1.367(9)
C85 C86 1.402(8)
F1 B 1.363(8)
F2 B 1.341(10)
F3 B 1.359(9)
F4 B 1.312(10)
Cl1S C1S 1.768(9)
Cl2S C1S 1.606(9)
Cl3S C2S 1.727(9)
Cl4S C2S 1.720(9)

loop_
_geom_torsion_atom_site_label_1
_geom_torsion_atom_site_label_2
_geom_torsion_atom_site_label_3
_geom_torsion_atom_site_label_4
_geom_torsion
C1 Rh Ru C3 -173.6(6)
C4 Rh Ru C3 2.8(6)
P3 Rh Ru C3 102.8(6)
P1 Rh Ru C3 -90.4(6)
P5 Rh Ru C3 10.7(6)
C1 Rh Ru C2 3.1(2)
C4 Rh Ru C2 179.6(2)
P3 Rh Ru C2 -80.48(15)
P1 Rh Ru C2 86.39(15)
P5 Rh Ru C2 -172.56(15)
C1 Rh Ru C4 -176.5(3)
P3 Rh Ru C4 99.94(18)
P1 Rh Ru C4 -93.19(18)
P5 Rh Ru C4 7.86(18)
C1 Rh Ru P2 -93.56(19)
C4 Rh Ru P2 82.93(18)
P3 Rh Ru P2 -177.13(4)
P1 Rh Ru P2 -10.26(4)
P5 Rh Ru P2 90.79(6)
C1 Rh Ru P4 104.35(19)
C4 Rh Ru P4 -79.17(18)
P3 Rh Ru P4 20.77(4)
P1 Rh Ru P4 -172.36(4)
P5 Rh Ru P4 -71.31(6)
C1 Rh P1 C21 -79.6(2)
C4 Rh P1 C21 107.5(2)
P3 Rh P1 C21 -140.6(2)
P5 Rh P1 C21 23.98(18)
Ru Rh P1 C21 154.29(18)
C1 Rh P1 C5 160.2(2)
C4 Rh P1 C5 -12.6(2)
P3 Rh P1 C5 99.2(2)
P5 Rh P1 C5 -96.22(17)
Ru Rh P1 C5 34.09(16)
C1 Rh P1 C11 39.9(2)
C4 Rh P1 C11 -132.9(2)
P3 Rh P1 C11 -21.1(3)
P5 Rh P1 C11 143.51(19)
Ru Rh P1 C11 -86.18(19)
C3 Ru P2 C5 151.9(2)
C2 Ru P2 C5 -113.0(2)
C4 Ru P2 C5 34.3(2)
P4 Ru P2 C5 96.1(2)
Rh Ru P2 C5 -13.06(17)
C3 Ru P2 C41 -81.8(2)
C2 Ru P2 C41 13.3(2)
C4 Ru P2 C41 160.6(2)
P4 Ru P2 C41 -137.5(2)
Rh Ru P2 C41 113.29(19)
C3 Ru P2 C31 36.4(2)
C2 Ru P2 C31 131.5(2)
C4 Ru P2 C31 -81.2(2)
P4 Ru P2 C31 -19.3(3)
Rh Ru P2 C31 -128.50(18)
C1 Rh P3 C61 -51.6(2)
C4 Rh P3 C61 120.7(2)
P1 Rh P3 C61 9.1(3)
P5 Rh P3 C61 -155.60(18)
Ru Rh P3 C61 74.69(18)
C1 Rh P3 C6 -174.0(2)
C4 Rh P3 C6 -1.7(2)
P1 Rh P3 C6 -113.3(2)
P5 Rh P3 C6 81.96(17)
Ru Rh P3 C6 -47.76(17)
C1 Rh P3 C51 65.0(2)
C4 Rh P3 C51 -122.7(2)
P1 Rh P3 C51 125.7(2)
P5 Rh P3 C51 -39.04(18)
Ru Rh P3 C51 -168.76(17)
C3 Ru P4 C71 77.4(2)
C2 Ru P4 C71 -17.3(2)
C4 Ru P4 C71 -164.6(2)
P2 Ru P4 C71 133.1(2)
Rh Ru P4 C71 -117.73(18)
C3 Ru P4 C6 -160.6(2)
C2 Ru P4 C6 104.7(2)
C4 Ru P4 C6 -42.6(2)
P2 Ru P4 C6 -104.8(2)
Rh Ru P4 C6 4.31(16)
C3 Ru P4 C81 -44.5(2)
C2 Ru P4 C81 -139.3(2)
C4 Ru P4 C81 73.4(2)
P2 Ru P4 C81 11.2(3)
Rh Ru P4 C81 120.31(18)
C1 Rh P5 C9 -11.6(3)
C4 Rh P5 C9 170.5(3)
P3 Rh P5 C9 77.2(2)
P1 Rh P5 C9 -98.9(2)
Ru Rh P5 C9 164.8(2)
C1 Rh P5 C8 110.7(3)
C4 Rh P5 C8 -67.2(3)
P3 Rh P5 C8 -160.4(2)
P1 Rh P5 C8 23.4(2)
Ru Rh P5 C8 -72.9(2)
C1 Rh P5 C7 -131.2(3)
C4 Rh P5 C7 50.9(3)
P3 Rh P5 C7 -42.4(2)
P1 Rh P5 C7 141.4(2)
Ru Rh P5 C7 45.1(2)
C4 Rh C1 O1 106(10)
P3 Rh C1 O1 -153(10)
P1 Rh C1 O1 40(10)
P5 Rh C1 O1 -59(10)
Ru Rh C1 O1 125(10)
C3 Ru C2 O2 107(14)
C4 Ru C2 O2 -72(14)
P2 Ru C2 O2 22(14)
P4 Ru C2 O2 -168(14)
Rh Ru C2 O2 -72(14)
C2 Ru C3 O3 8(19)
C4 Ru C3 O3 -173(100)
P2 Ru C3 O3 103(19)
P4 Ru C3 O3 -92(19)
Rh Ru C3 O3 -175(100)
C3 Ru C4 Rh -179.16(18)
C2 Ru C4 Rh -0.8(4)
P2 Ru C4 Rh -96.98(12)
P4 Ru C4 Rh 99.76(13)
C1 Rh C4 Ru 21.4(16)
P3 Rh C4 Ru -79.57(13)
P1 Rh C4 Ru 87.01(13)
P5 Rh C4 Ru -173.94(14)
C41 P2 C5 P1 -93.4(3)
C31 P2 C5 P1 162.0(2)
Ru P2 C5 P1 38.8(3)
C21 P1 C5 P2 -178.6(2)
C11 P1 C5 P2 76.7(3)
Rh P1 C5 P2 -50.6(3)
C61 P3 C6 P4 -69.4(3)
C51 P3 C6 P4 -171.5(2)
Rh P3 C6 P4 60.8(3)
C71 P4 C6 P3 93.6(3)
C81 P4 C6 P3 -158.8(2)
Ru P4 C6 P3 -36.1(3)
C21 P1 C11 C12 159.2(4)
C5 P1 C11 C12 -94.8(4)
Rh P1 C11 C12 31.2(5)
C21 P1 C11 C16 -23.5(5)
C5 P1 C11 C16 82.5(5)
Rh P1 C11 C16 -151.4(4)
C16 C11 C12 C13 -2.5(8)
P1 C11 C12 C13 174.9(4)
C11 C12 C13 C14 2.4(8)
C12 C13 C14 C15 -0.3(9)
C13 C14 C15 C16 -1.7(9)
C14 C15 C16 C11 1.6(9)
C12 C11 C16 C15 0.5(8)
P1 C11 C16 C15 -176.8(4)
C5 P1 C21 C22 -176.1(4)
C11 P1 C21 C22 -69.7(4)
Rh P1 C21 C22 57.8(4)
C5 P1 C21 C26 5.5(5)
C11 P1 C21 C26 112.0(4)
Rh P1 C21 C26 -120.6(4)
C26 C21 C22 C23 0.7(7)
P1 C21 C22 C23 -177.8(4)
C21 C22 C23 C24 -0.2(8)
C22 C23 C24 C25 0.3(8)
C23 C24 C25 C26 -0.8(9)
C24 C25 C26 C21 1.3(9)
C22 C21 C26 C25 -1.2(8)
P1 C21 C26 C25 177.2(4)
C5 P2 C31 C32 112.6(4)
C41 P2 C31 C32 3.4(5)
Ru P2 C31 C32 -124.3(4)
C5 P2 C31 C36 -64.7(5)
C41 P2 C31 C36 -173.8(4)
Ru P2 C31 C36 58.5(4)
C36 C31 C32 C33 0.0(8)
P2 C31 C32 C33 -177.3(4)
C31 C32 C33 C34 0.3(9)
C32 C33 C34 C35 -0.3(9)
C33 C34 C35 C36 0.0(11)
C34 C35 C36 C31 0.2(10)
C32 C31 C36 C35 -0.2(8)
P2 C31 C36 C35 177.2(5)
C5 P2 C41 C46 171.1(4)
C31 P2 C41 C46 -84.2(4)
Ru P2 C41 C46 41.0(4)
C5 P2 C41 C42 -16.2(5)
C31 P2 C41 C42 88.4(4)
Ru P2 C41 C42 -146.3(4)
C46 C41 C42 C43 1.4(7)
P2 C41 C42 C43 -171.2(4)
C41 C42 C43 C44 -0.2(8)
C42 C43 C44 C45 -1.5(9)
C43 C44 C45 C46 2.0(8)
C42 C41 C46 C45 -0.9(7)
P2 C41 C46 C45 172.1(4)
C44 C45 C46 C41 -0.8(8)
C61 P3 C51 C52 -116.8(4)
C6 P3 C51 C52 -9.8(5)
Rh P3 C51 C52 115.6(4)
C61 P3 C51 C56 60.4(4)
C6 P3 C51 C56 167.3(4)
Rh P3 C51 C56 -67.2(4)
C56 C51 C52 C53 2.1(7)
P3 C51 C52 C53 179.2(4)
C51 C52 C53 C54 -1.3(8)
C52 C53 C54 C55 -0.1(9)
C53 C54 C55 C56 0.6(9)
C54 C55 C56 C51 0.2(8)
C52 C51 C56 C55 -1.6(8)
P3 C51 C56 C55 -178.9(4)
C6 P3 C61 C62 -53.3(4)
C51 P3 C61 C62 53.8(4)
Rh P3 C61 C62 179.9(3)
C6 P3 C61 C66 128.9(4)
C51 P3 C61 C66 -124.0(4)
Rh P3 C61 C66 2.1(5)
C66 C61 C62 C63 -2.5(8)
P3 C61 C62 C63 179.6(4)
C61 C62 C63 C64 1.1(8)
C62 C63 C64 C65 0.8(9)
C63 C64 C65 C66 -1.3(9)
C64 C65 C66 C61 -0.1(8)
C62 C61 C66 C65 2.0(7)
P3 C61 C66 C65 179.8(4)
C6 P4 C71 C72 -147.0(4)
C81 P4 C71 C72 106.5(4)
Ru P4 C71 C72 -20.5(4)
C6 P4 C71 C76 34.8(4)
C81 P4 C71 C76 -71.7(4)
Ru P4 C71 C76 161.3(3)
C76 C71 C72 C73 -1.6(7)
P4 C71 C72 C73 -179.8(4)
C71 C72 C73 C74 1.7(8)
C72 C73 C74 C75 -0.1(8)
C73 C74 C75 C76 -1.7(9)
C74 C75 C76 C71 1.8(9)
C72 C71 C76 C75 -0.2(8)
P4 C71 C76 C75 178.0(4)
C71 P4 C81 C86 32.3(5)
C6 P4 C81 C86 -75.7(5)
Ru P4 C81 C86 162.1(4)
C71 P4 C81 C82 -147.4(4)
C6 P4 C81 C82 104.6(5)
Ru P4 C81 C82 -17.6(5)
C86 C81 C82 C83 0.9(9)
P4 C81 C82 C83 -179.4(5)
C81 C82 C83 C84 -1.5(10)
C82 C83 C84 C85 1.4(10)
C83 C84 C85 C86 -0.8(11)
C82 C81 C86 C85 -0.3(9)
P4 C81 C86 C85 180.0(5)
C84 C85 C86 C81 0.2(10)
